data_7240346
loop_
_publ_author_name
'Pereira Copetti, Jo\~ao Pedro'
'Salbego, Paulo Roberto dos Santos'
'Orlando, Tain\'ara'
'Rosa, J\'essica Maria Luis'
'Fiss, Gabriela Fehn'
'Gomes de Oliveira, Jo\~ao Paulo'
'de Almeida Vasconcellos, M\'ario Luiz Ara\'ujo'
'Zanatta, Nilo'
'Bonacorso, Helio Gauze'
'Martins, Marcos A. P.'

_publ_section_title
;
 Substituent Effects in the Crystallization Mechanisms of
 7-chloro-4-substituted-Quinolines
;
_journal_name_full CrystEngComm
_journal_paper_doi 10.1039/D0CE00214C
_journal_year 2020
_chemical_absolute_configuration none
_chemical_formula_moiety 'C11 H10 Cl N O2'
_chemical_formula_sum 'C11 H10 Cl N O2'
_chemical_formula_weight 223.65
_chemical_melting_point ?
_chemical_name_common 2-((7-chloroquinolin-4-yl)oxy)ethan-1-ol
_chemical_name_systematic 2-((7-chloroquinolin-4-yl)oxy)ethan-1-ol
_space_group_crystal_system monoclinic
_space_group_IT_number 4
_space_group_name_Hall 'P 2yb'
_space_group_name_H-M_alt 'P 1 21 1'
_atom_sites_solution_hydrogens geom
_atom_sites_solution_primary direct
_atom_sites_solution_secondary difmap
_audit_creation_method SHELXL-2018/3
_audit_update_record
;
2020-04-10 deposited with the CCDC.	2020-04-20 downloaded from the CCDC.
;
_cell_angle_alpha 90
_cell_angle_beta 102.074(2)
_cell_angle_gamma 90
_cell_formula_units_Z 4
_cell_length_a 4.3139(2)
_cell_length_b 25.5732(14)
_cell_length_c 9.5710(5)
_cell_measurement_reflns_used 6819
_cell_measurement_temperature 297(2)
_cell_measurement_theta_max 25.20
_cell_measurement_theta_min 2.32
_cell_volume 1032.52(9)
_computing_cell_refinement 'BRUKER SAINT'
_computing_data_collection 'BRUKER APEX-III'
_computing_data_reduction 'BRUKER SOFTWARE'
_computing_molecular_graphics 'ORTEP-3 (Farrugia, 2000)'
_computing_publication_material 'SHELXL-97 (Sheldrick, 1997)'
_computing_structure_refinement 'SHELXL-2018/3 (Sheldrick, 2018)'
_computing_structure_solution 'SHELXT 2014/5 (Sheldrick, 2014)'
_diffrn_ambient_temperature 297(2)
_diffrn_detector_area_resol_mean none
_diffrn_measured_fraction_theta_full 0.996
_diffrn_measured_fraction_theta_max 0.996
_diffrn_measurement_device_type 'Bruker D8 VENTURE Photon 100 diffractometer'
_diffrn_measurement_method '2\%\f & \w scans'
_diffrn_radiation_type MoK\a
_diffrn_radiation_wavelength 0.71073
_diffrn_reflns_av_R_equivalents 0.0379
_diffrn_reflns_av_unetI/netI 0.0414
_diffrn_reflns_Laue_measured_fraction_full 0.996
_diffrn_reflns_Laue_measured_fraction_max 0.996
_diffrn_reflns_limit_h_max 5
_diffrn_reflns_limit_h_min -5
_diffrn_reflns_limit_k_max 32
_diffrn_reflns_limit_k_min -32
_diffrn_reflns_limit_l_max 12
_diffrn_reflns_limit_l_min -12
_diffrn_reflns_number 17777
_diffrn_reflns_point_group_measured_fraction_full 0.992
_diffrn_reflns_point_group_measured_fraction_max 0.989
_diffrn_reflns_theta_full 25.242
_diffrn_reflns_theta_max 27.128
_diffrn_reflns_theta_min 2.317
_diffrn_source 'fine-focus sealed tube'
_exptl_absorpt_coefficient_mu 0.347
_exptl_absorpt_correction_T_max 0.7455
_exptl_absorpt_correction_T_min 0.7057
_exptl_absorpt_correction_type multi-scan
_exptl_absorpt_process_details SADABS
_exptl_crystal_colour colourless
_exptl_crystal_density_diffrn 1.439
_exptl_crystal_density_meas ?
_exptl_crystal_density_method 'not measured'
_exptl_crystal_description block
_exptl_crystal_F_000 464
_exptl_crystal_size_max 0.247
_exptl_crystal_size_mid 0.123
_exptl_crystal_size_min 0.052
_exptl_transmission_factor_max none
_exptl_transmission_factor_min none
_refine_diff_density_max 0.226
_refine_diff_density_min -0.183
_refine_diff_density_rms 0.035
_refine_ls_abs_structure_details
;
 Flack x determined using 1410 quotients [(I+)-(I-)]/[(I+)+(I-)]
 (Parsons, Flack and Wagner, Acta Cryst. B69 (2013) 249-259).
;
_refine_ls_abs_structure_Flack 0.026(19)
_refine_ls_extinction_method none
_refine_ls_goodness_of_fit_ref 1.021
_refine_ls_hydrogen_treatment constr
_refine_ls_matrix_type full
_refine_ls_number_parameters 273
_refine_ls_number_reflns 4540
_refine_ls_number_restraints 1
_refine_ls_restrained_S_all 1.021
_refine_ls_R_factor_all 0.0624
_refine_ls_R_factor_gt 0.0411
_refine_ls_shift/su_max 0.000
_refine_ls_shift/su_mean 0.000
_refine_ls_structure_factor_coef Fsqd
_refine_ls_weighting_details 'w=1/[\s^2^(Fo^2^)+(0.0389P)^2^+0.1493P] where P=(Fo^2^+2Fc^2^)/3'
_refine_ls_weighting_scheme calc
_refine_ls_wR_factor_gt 0.0786
_refine_ls_wR_factor_ref 0.0844
_reflns_Friedel_coverage 0.941
_reflns_Friedel_fraction_full 0.988
_reflns_Friedel_fraction_max 0.981
_reflns_number_gt 3560
_reflns_number_total 4540
_reflns_threshold_expression 'I > 2\s(I)'
_cod_data_source_file d0ce00214c2.cif
_cod_data_source_block shelx_CCDC1
_cod_depositor_comments
;
The following automatic conversions were performed:

data item '_chemical_melting_point' value 'none' was changed to '?'
-- the value is undefined or not given.

data item '_exptl_crystal_density_meas' value 'none' was changed to
'?' -- the value is perceived as not measured.

Automatic conversion script
Id: cif_fix_values 7556 2019-12-06 15:28:31Z antanas 
;
_cod_original_sg_symbol_H-M 'P 21'
_cod_database_code 7240346
_shelx_shelxl_version_number 2018/3
_shelx_space_group_comment
;
The symmetry employed for this shelxl refinement is uniquely defined
by the following loop, which should always be used as a source of
symmetry information in preference to the above space-group names.
They are only intended as comments.
;
_shelx_estimated_absorpt_t_min 0.919
_shelx_estimated_absorpt_t_max 0.982
_exptl_absorpt_special_details
;
SADABS (version 2012/1; Bruker, 2012) was used to perform the numerical
absortion correction based on the indexed faces of the crystal.
;

loop_
_space_group_symop_operation_xyz
'x, y, z'
'-x, y+1/2, -z'

loop_
_atom_site_label
_atom_site_type_symbol
_atom_site_fract_x
_atom_site_fract_y
_atom_site_fract_z
_atom_site_U_iso_or_equiv
_atom_site_adp_type
_atom_site_occupancy
_atom_site_site_symmetry_order
_atom_site_calc_flag
_atom_site_refinement_flags_posn
_atom_site_refinement_flags_adp
_atom_site_refinement_flags_occupancy
_atom_site_disorder_assembly
_atom_site_disorder_group
Cl1 Cl 1.2951(2) 0.49036(4) 1.00687(9) 0.0531(2) Uani 1 1 d . . . . .
Cl1' Cl 1.0671(3) 0.31033(5) 0.94344(12) 0.0821(4) Uani 1 1 d . . . . .
O44 O 0.0458(5) 0.67014(11) 0.3536(2) 0.0509(6) Uani 1 1 d . . . . .
H44 H -0.054194 0.663504 0.272849 0.076 Uiso 1 1 calc R U . . .
O41 O 0.2191(5) 0.65407(9) 0.6481(2) 0.0392(5) Uani 1 1 d . . . . .
O44' O 0.2002(5) 0.56233(11) 0.3930(3) 0.0564(7) Uani 1 1 d . . . . .
H44' H 0.180351 0.594223 0.390291 0.085 Uiso 1 1 calc R U . . .
C4A C 0.5898(7) 0.61681(12) 0.8348(3) 0.0326(7) Uani 1 1 d . . . . .
N1 N 0.7056(6) 0.65715(11) 1.0714(3) 0.0416(6) Uani 1 1 d . . . . .
C8 C 0.9777(7) 0.57894(14) 1.0317(3) 0.0382(7) Uani 1 1 d . . . . .
H8 H 1.088810 0.579420 1.126085 0.046 Uiso 1 1 calc R U . . .
O41' O 0.1136(7) 0.45652(11) 0.4667(3) 0.0614(7) Uani 1 1 d . . . . .
C43 C -0.1672(8) 0.67949(14) 0.4443(3) 0.0456(8) Uani 1 1 d . . . . .
H43A H -0.286189 0.647907 0.453086 0.055 Uiso 1 1 calc R U . . .
H43B H -0.316130 0.706622 0.403740 0.055 Uiso 1 1 calc R U . . .
C42 C 0.0119(8) 0.69615(14) 0.5890(3) 0.0406(7) Uani 1 1 d . . . . .
H42A H 0.134381 0.727389 0.580778 0.049 Uiso 1 1 calc R U . . .
H42B H -0.134515 0.703879 0.650536 0.049 Uiso 1 1 calc R U . . .
C4 C 0.3710(7) 0.65757(12) 0.7857(3) 0.0344(7) Uani 1 1 d . . . . .
C5 C 0.6509(7) 0.57525(13) 0.7470(3) 0.0368(7) Uani 1 1 d . . . . .
H5 H 0.541333 0.573548 0.652430 0.044 Uiso 1 1 calc R U . . .
C6 C 0.8672(7) 0.53786(13) 0.7988(3) 0.0404(7) Uani 1 1 d . . . . .
H6 H 0.909124 0.510959 0.740019 0.048 Uiso 1 1 calc R U . . .
C7 C 1.0263(7) 0.54024(13) 0.9416(3) 0.0367(7) Uani 1 1 d . . . . .
C3 C 0.3299(8) 0.69641(14) 0.8789(3) 0.0430(8) Uani 1 1 d . . . . .
H3 H 0.191415 0.723995 0.849018 0.052 Uiso 1 1 calc R U . . .
C2 C 0.5014(8) 0.69359(15) 1.0201(3) 0.0466(8) Uani 1 1 d . . . . .
H2 H 0.466950 0.719811 1.082430 0.056 Uiso 1 1 calc R U . . .
C8A C 0.7552(7) 0.61842(13) 0.9793(3) 0.0343(7) Uani 1 1 d . . . . .
C43' C -0.0963(8) 0.53906(17) 0.3857(4) 0.0569(10) Uani 1 1 d . . . . .
H43C H -0.254296 0.556728 0.314259 0.068 Uiso 1 1 calc R U . . .
H43D H -0.157647 0.542285 0.477182 0.068 Uiso 1 1 calc R U . . .
C42' C -0.0812(9) 0.48284(18) 0.3476(4) 0.0595(10) Uani 1 1 d . . . . .
H42C H -0.292349 0.467833 0.327073 0.071 Uiso 1 1 calc R U . . .
H42D H 0.009070 0.479115 0.263376 0.071 Uiso 1 1 calc R U . . .
C4' C 0.2045(10) 0.40715(16) 0.4494(4) 0.0539(10) Uani 1 1 d . . . . .
C4A' C 0.4084(8) 0.38517(14) 0.5701(4) 0.0453(8) Uani 1 1 d . . . . .
C8A' C 0.5202(10) 0.33336(15) 0.5578(4) 0.0536(10) Uani 1 1 d . . . . .
C8' C 0.7249(9) 0.31071(16) 0.6758(4) 0.0556(9) Uani 1 1 d . . . . .
H8' H 0.799694 0.276836 0.670136 0.067 Uiso 1 1 calc R U . . .
C7' C 0.8120(9) 0.33848(15) 0.7973(4) 0.0514(9) Uani 1 1 d . . . . .
C3' C 0.1262(13) 0.37733(19) 0.3285(4) 0.0776(14) Uani 1 1 d . . . . .
H3' H -0.006278 0.390426 0.246633 0.093 Uiso 1 1 calc R U . . .
C2' C 0.2491(16) 0.3270(2) 0.3307(5) 0.100(2) Uani 1 1 d . . . . .
H2' H 0.190342 0.307543 0.247234 0.120 Uiso 1 1 calc R U . . .
N1' N 0.4370(11) 0.30440(15) 0.4369(4) 0.0833(11) Uani 1 1 d . . . . .
C5' C 0.5030(9) 0.41149(14) 0.6994(4) 0.0528(9) Uani 1 1 d . . . . .
H5' H 0.429271 0.445199 0.708827 0.063 Uiso 1 1 calc R U . . .
C6' C 0.7001(10) 0.38885(15) 0.8112(4) 0.0568(10) Uani 1 1 d . . . . .
H6' H 0.760863 0.406833 0.897022 0.068 Uiso 1 1 calc R U . . .

loop_
_atom_site_aniso_label
_atom_site_aniso_U_11
_atom_site_aniso_U_22
_atom_site_aniso_U_33
_atom_site_aniso_U_23
_atom_site_aniso_U_13
_atom_site_aniso_U_12
Cl1 0.0475(4) 0.0620(6) 0.0476(5) 0.0068(4) 0.0049(4) 0.0119(5)
Cl1' 0.0876(8) 0.0773(8) 0.0727(7) 0.0194(6) -0.0035(6) 0.0131(6)
O44 0.0442(12) 0.0756(17) 0.0286(11) -0.0048(11) -0.0018(9) 0.0035(12)
O41 0.0447(11) 0.0454(13) 0.0243(10) -0.0003(9) 0.0003(8) 0.0055(10)
O44' 0.0418(13) 0.0676(17) 0.0555(14) -0.0042(14) 0.0005(11) 0.0118(13)
C4A 0.0336(15) 0.0380(17) 0.0264(15) -0.0015(13) 0.0064(12) -0.0074(13)
N1 0.0471(14) 0.0486(17) 0.0267(13) -0.0081(12) 0.0022(11) -0.0044(14)
C8 0.0346(16) 0.054(2) 0.0243(14) 0.0034(14) 0.0028(12) -0.0059(15)
O41' 0.0702(17) 0.065(2) 0.0446(14) 0.0097(12) 0.0022(13) 0.0080(14)
C43 0.0356(17) 0.057(2) 0.0399(17) -0.0041(16) -0.0018(14) 0.0056(15)
C42 0.0448(18) 0.0442(19) 0.0320(15) 0.0026(14) 0.0058(13) 0.0052(15)
C4 0.0351(15) 0.0412(18) 0.0264(14) 0.0000(13) 0.0056(11) -0.0072(14)
C5 0.0374(16) 0.0474(19) 0.0247(14) -0.0016(14) 0.0045(12) -0.0034(15)
C6 0.0413(17) 0.047(2) 0.0334(16) -0.0036(15) 0.0091(13) -0.0029(15)
C7 0.0319(15) 0.0437(19) 0.0347(16) 0.0052(14) 0.0076(12) -0.0012(13)
C3 0.0481(19) 0.0392(19) 0.0391(18) -0.0046(15) 0.0035(14) 0.0037(16)
C2 0.056(2) 0.048(2) 0.0345(17) -0.0122(15) 0.0048(15) -0.0015(18)
C8A 0.0324(15) 0.0436(18) 0.0267(15) 0.0002(13) 0.0060(12) -0.0093(13)
C43' 0.0406(19) 0.082(3) 0.050(2) 0.020(2) 0.0149(16) 0.0176(19)
C42' 0.0493(19) 0.075(3) 0.049(2) 0.019(2) -0.0011(16) -0.001(2)
C4' 0.062(2) 0.050(2) 0.048(2) 0.0068(18) 0.0095(18) -0.0166(19)
C4A' 0.051(2) 0.043(2) 0.0440(19) 0.0014(15) 0.0143(16) -0.0107(16)
C8A' 0.072(2) 0.043(2) 0.048(2) -0.0032(17) 0.0177(19) -0.0140(18)
C8' 0.072(2) 0.038(2) 0.061(2) 0.0031(19) 0.023(2) -0.0008(19)
C7' 0.050(2) 0.048(2) 0.055(2) 0.0087(18) 0.0086(17) -0.0013(17)
C3' 0.110(4) 0.066(3) 0.046(2) 0.003(2) -0.010(2) -0.025(3)
C2' 0.178(6) 0.059(3) 0.052(3) -0.010(2) -0.001(3) -0.027(3)
N1' 0.142(3) 0.049(2) 0.054(2) -0.0073(19) 0.009(2) -0.011(2)
C5' 0.064(2) 0.042(2) 0.049(2) -0.0043(17) 0.0059(18) 0.0037(18)
C6' 0.071(3) 0.050(2) 0.046(2) -0.0053(18) 0.0036(18) 0.003(2)

loop_
_atom_type_symbol
_atom_type_description
_atom_type_scat_dispersion_real
_atom_type_scat_dispersion_imag
_atom_type_scat_source
C C 0.0033 0.0016 'International Tables Vol C Tables 4.2.6.8 and 6.1.1.4'
H H 0.0000 0.0000 'International Tables Vol C Tables 4.2.6.8 and 6.1.1.4'
N N 0.0061 0.0033 'International Tables Vol C Tables 4.2.6.8 and 6.1.1.4'
O O 0.0106 0.0060 'International Tables Vol C Tables 4.2.6.8 and 6.1.1.4'
Cl Cl 0.1484 0.1585 'International Tables Vol C Tables 4.2.6.8 and 6.1.1.4'

loop_
_geom_angle_atom_site_label_1
_geom_angle_atom_site_label_2
_geom_angle_atom_site_label_3
_geom_angle
_geom_angle_site_symmetry_1
_geom_angle_site_symmetry_3
_geom_angle_publ_flag
C43 O44 H44 109.5 . . ?
C4 O41 C42 118.1(2) . . ?
C43' O44' H44' 109.5 . . ?
C5 C4A C8A 118.9(3) . . ?
C5 C4A C4 123.3(3) . . ?
C8A C4A C4 117.8(3) . . ?
C2 N1 C8A 117.2(2) . . ?
C7 C8 C8A 118.7(3) . . ?
C7 C8 H8 120.7 . . ?
C8A C8 H8 120.7 . . ?
C4' O41' C42' 118.7(3) . . ?
O44 C43 C42 109.9(3) . . ?
O44 C43 H43A 109.7 . . ?
C42 C43 H43A 109.7 . . ?
O44 C43 H43B 109.7 . . ?
C42 C43 H43B 109.7 . . ?
H43A C43 H43B 108.2 . . ?
O41 C42 C43 108.0(3) . . ?
O41 C42 H42A 110.1 . . ?
C43 C42 H42A 110.1 . . ?
O41 C42 H42B 110.1 . . ?
C43 C42 H42B 110.1 . . ?
H42A C42 H42B 108.4 . . ?
O41 C4 C3 125.6(3) . . ?
O41 C4 C4A 115.4(3) . . ?
C3 C4 C4A 119.0(3) . . ?
C6 C5 C4A 120.8(3) . . ?
C6 C5 H5 119.6 . . ?
C4A C5 H5 119.6 . . ?
C5 C6 C7 119.2(3) . . ?
C5 C6 H6 120.4 . . ?
C7 C6 H6 120.4 . . ?
C8 C7 C6 123.0(3) . . ?
C8 C7 Cl1 118.9(2) . . ?
C6 C7 Cl1 118.1(3) . . ?
C4 C3 C2 118.5(3) . . ?
C4 C3 H3 120.8 . . ?
C2 C3 H3 120.8 . . ?
N1 C2 C3 125.3(3) . . ?
N1 C2 H2 117.3 . . ?
C3 C2 H2 117.3 . . ?
N1 C8A C8 118.3(3) . . ?
N1 C8A C4A 122.2(3) . . ?
C8 C8A C4A 119.5(3) . . ?
O44' C43' C42' 109.7(3) . . ?
O44' C43' H43C 109.7 . . ?
C42' C43' H43C 109.7 . . ?
O44' C43' H43D 109.7 . . ?
C42' C43' H43D 109.7 . . ?
H43C C43' H43D 108.2 . . ?
O41' C42' C43' 107.9(3) . . ?
O41' C42' H42C 110.1 . . ?
C43' C42' H42C 110.1 . . ?
O41' C42' H42D 110.1 . . ?
C43' C42' H42D 110.1 . . ?
H42C C42' H42D 108.4 . . ?
O41' C4' C3' 127.0(4) . . ?
O41' C4' C4A' 114.9(3) . . ?
C3' C4' C4A' 118.1(4) . . ?
C5' C4A' C4' 123.4(3) . . ?
C5' C4A' C8A' 118.8(3) . . ?
C4' C4A' C8A' 117.8(3) . . ?
N1' C8A' C8' 118.0(4) . . ?
N1' C8A' C4A' 123.0(4) . . ?
C8' C8A' C4A' 119.0(3) . . ?
C7' C8' C8A' 119.4(4) . . ?
C7' C8' H8' 120.3 . . ?
C8A' C8' H8' 120.3 . . ?
C8' C7' C6' 122.0(3) . . ?
C8' C7' Cl1' 119.3(3) . . ?
C6' C7' Cl1' 118.6(3) . . ?
C4' C3' C2' 118.5(4) . . ?
C4' C3' H3' 120.8 . . ?
C2' C3' H3' 120.8 . . ?
N1' C2' C3' 126.8(4) . . ?
N1' C2' H2' 116.6 . . ?
C3' C2' H2' 116.6 . . ?
C2' N1' C8A' 115.8(4) . . ?
C6' C5' C4A' 121.1(3) . . ?
C6' C5' H5' 119.5 . . ?
C4A' C5' H5' 119.5 . . ?
C5' C6' C7' 119.7(3) . . ?
C5' C6' H6' 120.2 . . ?
C7' C6' H6' 120.2 . . ?

loop_
_geom_bond_atom_site_label_1
_geom_bond_atom_site_label_2
_geom_bond_distance
_geom_bond_site_symmetry_2
_geom_bond_publ_flag
Cl1 C7 1.749(3) . ?
Cl1' C7' 1.744(4) . ?
O44 C43 1.411(4) . ?
O44 H44 0.8200 . ?
O41 C4 1.346(3) . ?
O41 C42 1.437(4) . ?
O44' C43' 1.399(4) . ?
O44' H44' 0.8200 . ?
C4A C5 1.414(4) . ?
C4A C8A 1.418(4) . ?
C4A C4 1.419(4) . ?
N1 C2 1.306(4) . ?
N1 C8A 1.372(4) . ?
C8 C7 1.358(4) . ?
C8 C8A 1.411(5) . ?
C8 H8 0.9300 . ?
O41' C4' 1.343(5) . ?
O41' C42' 1.435(4) . ?
C43 C42 1.499(4) . ?
C43 H43A 0.9700 . ?
C43 H43B 0.9700 . ?
C42 H42A 0.9700 . ?
C42 H42B 0.9700 . ?
C4 C3 1.371(4) . ?
C5 C6 1.356(4) . ?
C5 H5 0.9300 . ?
C6 C7 1.396(4) . ?
C6 H6 0.9300 . ?
C3 C2 1.400(5) . ?
C3 H3 0.9300 . ?
C2 H2 0.9300 . ?
C43' C42' 1.488(6) . ?
C43' H43C 0.9700 . ?
C43' H43D 0.9700 . ?
C42' H42C 0.9700 . ?
C42' H42D 0.9700 . ?
C4' C3' 1.368(6) . ?
C4' C4A' 1.413(5) . ?
C4A' C5' 1.393(5) . ?
C4A' C8A' 1.423(5) . ?
C8A' N1' 1.358(5) . ?
C8A' C8' 1.405(5) . ?
C8' C7' 1.347(5) . ?
C8' H8' 0.9300 . ?
C7' C6' 1.392(5) . ?
C3' C2' 1.390(7) . ?
C3' H3' 0.9300 . ?
C2' N1' 1.296(6) . ?
C2' H2' 0.9300 . ?
C5' C6' 1.350(5) . ?
C5' H5' 0.9300 . ?
C6' H6' 0.9300 . ?

loop_
_geom_torsion_atom_site_label_1
_geom_torsion_atom_site_label_2
_geom_torsion_atom_site_label_3
_geom_torsion_atom_site_label_4
_geom_torsion
_geom_torsion_site_symmetry_1
_geom_torsion_site_symmetry_2
_geom_torsion_site_symmetry_3
_geom_torsion_site_symmetry_4
_geom_torsion_publ_flag
C4 O41 C42 C43 -171.0(3) . . . . ?
O44 C43 C42 O41 -61.9(4) . . . . ?
C42 O41 C4 C3 4.7(4) . . . . ?
C42 O41 C4 C4A -175.5(3) . . . . ?
C5 C4A C4 O41 0.7(4) . . . . ?
C8A C4A C4 O41 -179.7(3) . . . . ?
C5 C4A C4 C3 -179.5(3) . . . . ?
C8A C4A C4 C3 0.2(4) . . . . ?
C8A C4A C5 C6 -1.0(4) . . . . ?
C4 C4A C5 C6 178.7(3) . . . . ?
C4A C5 C6 C7 1.2(5) . . . . ?
C8A C8 C7 C6 0.4(4) . . . . ?
C8A C8 C7 Cl1 -178.5(2) . . . . ?
C5 C6 C7 C8 -0.9(5) . . . . ?
C5 C6 C7 Cl1 178.1(2) . . . . ?
O41 C4 C3 C2 178.4(3) . . . . ?
C4A C4 C3 C2 -1.4(4) . . . . ?
C8A N1 C2 C3 -0.2(5) . . . . ?
C4 C3 C2 N1 1.5(5) . . . . ?
C2 N1 C8A C8 179.2(3) . . . . ?
C2 N1 C8A C4A -1.1(4) . . . . ?
C7 C8 C8A N1 179.5(3) . . . . ?
C7 C8 C8A C4A -0.2(4) . . . . ?
C5 C4A C8A N1 -179.2(3) . . . . ?
C4 C4A C8A N1 1.1(4) . . . . ?
C5 C4A C8A C8 0.5(4) . . . . ?
C4 C4A C8A C8 -179.2(3) . . . . ?
C4' O41' C42' C43' -169.4(3) . . . . ?
O44' C43' C42' O41' 69.0(4) . . . . ?
C42' O41' C4' C3' -1.5(6) . . . . ?
C42' O41' C4' C4A' 177.0(3) . . . . ?
O41' C4' C4A' C5' 1.8(5) . . . . ?
C3' C4' C4A' C5' -179.5(4) . . . . ?
O41' C4' C4A' C8A' -178.5(3) . . . . ?
C3' C4' C4A' C8A' 0.2(5) . . . . ?
C5' C4A' C8A' N1' 179.0(4) . . . . ?
C4' C4A' C8A' N1' -0.7(5) . . . . ?
C5' C4A' C8A' C8' -0.7(5) . . . . ?
C4' C4A' C8A' C8' 179.6(3) . . . . ?
N1' C8A' C8' C7' 179.9(4) . . . . ?
C4A' C8A' C8' C7' -0.3(5) . . . . ?
C8A' C8' C7' C6' 1.4(6) . . . . ?
C8A' C8' C7' Cl1' -179.8(3) . . . . ?
O41' C4' C3' C2' 178.9(5) . . . . ?
C4A' C4' C3' C2' 0.4(7) . . . . ?
C4' C3' C2' N1' -0.5(9) . . . . ?
C3' C2' N1' C8A' 0.0(9) . . . . ?
C8' C8A' N1' C2' -179.7(4) . . . . ?
C4A' C8A' N1' C2' 0.6(7) . . . . ?
C4' C4A' C5' C6' -179.5(4) . . . . ?
C8A' C4A' C5' C6' 0.8(6) . . . . ?
C4A' C5' C6' C7' 0.2(6) . . . . ?
C8' C7' C6' C5' -1.3(6) . . . . ?
Cl1' C7' C6' C5' 179.8(3) . . . . ?
